data_7025827
loop_
_publ_author_name
'M\"omming, Cornelia M'
'Kehr, Gerald'
'Wibbeling, Birgit'
'Fr\"ohlich, Roland'
'Erker, Gerhard'

_publ_section_title
;
 Addition reactions to the intramolecular mesityl2P-CH2-CH2-B(C6F5)2
 frustrated Lewis pair.
;
_journal_issue 32
_journal_name_full 'Dalton transactions (Cambridge, England : 2003)'
_journal_page_first 7556
_journal_page_last 7564
_journal_paper_doi 10.1039/c0dt00015a
_journal_volume 39
_journal_year 2010
_chemical_formula_sum 'C37 H35 B F10 N P'
_chemical_formula_weight 725.44
_chemical_name_systematic
;
?
;
_space_group_IT_number 14
_symmetry_cell_setting monoclinic
_symmetry_space_group_name_Hall '-P 2yn'
_symmetry_space_group_name_H-M 'P 1 21/n 1'
_atom_sites_solution_hydrogens geom
_atom_sites_solution_primary direct
_atom_sites_solution_secondary difmap
_audit_creation_method SHELXL-97
_cell_angle_alpha 90.00
_cell_angle_beta 104.650(1)
_cell_angle_gamma 90.00
_cell_formula_units_Z 4
_cell_length_a 9.5576(1)
_cell_length_b 22.3280(3)
_cell_length_c 16.9958(4)
_cell_measurement_reflns_used 6891
_cell_measurement_temperature 223(2)
_cell_measurement_theta_max 27.88
_cell_measurement_theta_min 4.08
_cell_volume 3509.02(10)
_computing_cell_refinement 'Collect (Nonius B.V., 1998)'
_computing_data_collection 'Collect (Nonius B.V., 1998)'
_computing_data_reduction 'Denzo-SMN (Otwinowski & Minor, 1997)'
_computing_molecular_graphics 'XP (BrukerAXS,2000)'
_computing_publication_material 'SHELXL-97 (Sheldrick, 1997)'
_computing_structure_refinement 'SHELXL-97 (Sheldrick, 1997)'
_computing_structure_solution 'SHELXS-97 (Sheldrick, 1990)'
_diffrn_ambient_temperature 223(2)
_diffrn_measured_fraction_theta_full 0.982
_diffrn_measured_fraction_theta_max 0.982
_diffrn_measurement_device_type 'Nonius KappaCCD APEXII'
_diffrn_measurement_method '\w and \f scans'
_diffrn_radiation_monochromator 'Montel mirror'
_diffrn_radiation_source 'rotating anode Nonius FR591'
_diffrn_radiation_type MoK\a
_diffrn_radiation_wavelength 0.71073
_diffrn_reflns_av_R_equivalents 0.051
_diffrn_reflns_av_sigmaI/netI 0.0503
_diffrn_reflns_limit_h_max 11
_diffrn_reflns_limit_h_min -11
_diffrn_reflns_limit_k_max 23
_diffrn_reflns_limit_k_min -27
_diffrn_reflns_limit_l_max 21
_diffrn_reflns_limit_l_min -21
_diffrn_reflns_number 20451
_diffrn_reflns_theta_full 26.30
_diffrn_reflns_theta_max 26.30
_diffrn_reflns_theta_min 4.13
_exptl_absorpt_coefficient_mu 0.159
_exptl_absorpt_correction_T_max 0.9842
_exptl_absorpt_correction_T_min 0.9463
_exptl_absorpt_correction_type multi-scan
_exptl_absorpt_process_details 'Denzo (Otwinowski, Borek, Majewski & Minor, 2003)'
_exptl_crystal_colour colourless
_exptl_crystal_density_diffrn 1.373
_exptl_crystal_density_method 'not measured'
_exptl_crystal_description needle
_exptl_crystal_F_000 1496
_exptl_crystal_size_max 0.35
_exptl_crystal_size_mid 0.15
_exptl_crystal_size_min 0.10
_refine_diff_density_max 0.339
_refine_diff_density_min -0.220
_refine_diff_density_rms 0.052
_refine_ls_extinction_method none
_refine_ls_goodness_of_fit_ref 1.079
_refine_ls_hydrogen_treatment constr
_refine_ls_matrix_type full
_refine_ls_number_parameters 491
_refine_ls_number_reflns 6989
_refine_ls_number_restraints 54
_refine_ls_restrained_S_all 1.097
_refine_ls_R_factor_all 0.1057
_refine_ls_R_factor_gt 0.0738
_refine_ls_shift/su_max 0.000
_refine_ls_shift/su_mean 0.000
_refine_ls_structure_factor_coef Fsqd
_refine_ls_weighting_details 'calc w=1/[\s^2^(Fo^2^)+(0.0452P)^2^+5.6367P] where P=(Fo^2^+2Fc^2^)/3'
_refine_ls_weighting_scheme calc
_refine_ls_wR_factor_gt 0.1561
_refine_ls_wR_factor_ref 0.1787
_reflns_number_gt 5030
_reflns_number_total 6989
_reflns_threshold_expression >2sigma(I)
_cod_data_source_file c0dt00015a.txt
_cod_data_source_block erk5221
_cod_original_sg_symbol_H-M P21/n
_cod_database_code 7025827

loop_
_symmetry_equiv_pos_as_xyz
'x, y, z'
'-x+1/2, y+1/2, -z+1/2'
'-x, -y, -z'
'x-1/2, -y-1/2, z-1/2'

loop_
_atom_site_label
_atom_site_type_symbol
_atom_site_fract_x
_atom_site_fract_y
_atom_site_fract_z
_atom_site_U_iso_or_equiv
_atom_site_adp_type
_atom_site_occupancy
_atom_site_symmetry_multiplicity
_atom_site_calc_flag
_atom_site_refinement_flags
_atom_site_disorder_assembly
_atom_site_disorder_group
P1 P 0.13072(10) 0.22564(4) 0.28123(6) 0.0409(2) Uani 1 1 d . . .
B1 B 0.3170(4) 0.05492(16) 0.2534(2) 0.0361(8) Uani 1 1 d . . .
C1 C 0.2388(4) 0.15665(15) 0.3143(2) 0.0442(9) Uani 1 1 d . . .
H1A H 0.3418 0.1667 0.3322 0.053 Uiso 1 1 calc R . .
H1B H 0.2097 0.1382 0.3600 0.053 Uiso 1 1 calc R . .
C2 C 0.2128(4) 0.11312(14) 0.2428(2) 0.0391(8) Uani 1 1 d . . .
H2A H 0.2229 0.1353 0.1948 0.047 Uiso 1 1 calc R . .
H2B H 0.1125 0.0992 0.2317 0.047 Uiso 1 1 calc R . .
N1 N 0.4702(3) 0.08384(12) 0.25694(18) 0.0402(7) Uani 1 1 d . . .
C3 C 0.5746(4) 0.10939(16) 0.2608(2) 0.0436(8) Uani 1 1 d . A .
C4 C 0.7108(4) 0.14133(16) 0.2651(2) 0.0510(10) Uani 1 1 d D . .
C5A C 0.6981(19) 0.1759(9) 0.1877(8) 0.094(5) Uani 0.301(9) 1 d PDU A 1
H5AA H 0.6837 0.1482 0.1423 0.141 Uiso 0.301(9) 1 calc PR A 1
H5AB H 0.7859 0.1987 0.1915 0.141 Uiso 0.301(9) 1 calc PR A 1
H5AC H 0.6163 0.2030 0.1793 0.141 Uiso 0.301(9) 1 calc PR A 1
C6A C 0.827(2) 0.0947(8) 0.2857(14) 0.106(7) Uani 0.301(9) 1 d PDU A 1
H6AA H 0.8406 0.0822 0.3418 0.160 Uiso 0.301(9) 1 calc PR A 1
H6AB H 0.9172 0.1114 0.2787 0.160 Uiso 0.301(9) 1 calc PR A 1
H6AC H 0.8000 0.0605 0.2501 0.160 Uiso 0.301(9) 1 calc PR A 1
C7A C 0.7230(18) 0.1854(8) 0.3364(10) 0.097(6) Uani 0.301(9) 1 d PDU A 1
H7AA H 0.6311 0.2055 0.3309 0.145 Uiso 0.301(9) 1 calc PR A 1
H7AB H 0.7973 0.2149 0.3357 0.145 Uiso 0.301(9) 1 calc PR A 1
H7AC H 0.7484 0.1636 0.3873 0.145 Uiso 0.301(9) 1 calc PR A 1
C5B C 0.7552(8) 0.1274(4) 0.1849(4) 0.083(3) Uani 0.699(9) 1 d PDU A 2
H5BA H 0.7803 0.0854 0.1838 0.125 Uiso 0.699(9) 1 calc PR A 2
H5BB H 0.8379 0.1518 0.1823 0.125 Uiso 0.699(9) 1 calc PR A 2
H5BC H 0.6750 0.1364 0.1387 0.125 Uiso 0.699(9) 1 calc PR A 2
C6B C 0.8276(8) 0.1176(4) 0.3354(5) 0.082(3) Uani 0.699(9) 1 d PDU A 2
H6BA H 0.8076 0.1298 0.3862 0.123 Uiso 0.699(9) 1 calc PR A 2
H6BB H 0.9206 0.1335 0.3324 0.123 Uiso 0.699(9) 1 calc PR A 2
H6BC H 0.8298 0.0742 0.3326 0.123 Uiso 0.699(9) 1 calc PR A 2
C7B C 0.6843(9) 0.2078(3) 0.2686(7) 0.099(3) Uani 0.699(9) 1 d PDU A 2
H7BA H 0.6047 0.2192 0.2232 0.149 Uiso 0.699(9) 1 calc PR A 2
H7BB H 0.7707 0.2294 0.2656 0.149 Uiso 0.699(9) 1 calc PR A 2
H7BC H 0.6602 0.2174 0.3193 0.149 Uiso 0.699(9) 1 calc PR A 2
C11 C 0.2651(4) 0.27403(15) 0.2497(2) 0.0423(8) Uani 1 1 d . . .
C12 C 0.3855(4) 0.30028(15) 0.3041(2) 0.0444(8) Uani 1 1 d . . .
C13 C 0.4774(4) 0.33696(17) 0.2745(3) 0.0519(10) Uani 1 1 d . . .
H13 H 0.5564 0.3547 0.3117 0.062 Uiso 1 1 calc R . .
C14 C 0.4573(5) 0.34852(18) 0.1927(3) 0.0566(10) Uani 1 1 d . . .
C15 C 0.3410(5) 0.32160(18) 0.1391(3) 0.0563(11) Uani 1 1 d . . .
H15 H 0.3271 0.3282 0.0830 0.068 Uiso 1 1 calc R . .
C16 C 0.2436(4) 0.28503(17) 0.1656(2) 0.0507(10) Uani 1 1 d . . .
C17 C 0.4207(5) 0.29030(18) 0.3944(2) 0.0541(10) Uani 1 1 d . . .
H17A H 0.5129 0.3089 0.4197 0.081 Uiso 1 1 calc R . .
H17B H 0.4263 0.2477 0.4056 0.081 Uiso 1 1 calc R . .
H17C H 0.3457 0.3079 0.4161 0.081 Uiso 1 1 calc R . .
C18 C 0.5610(5) 0.3891(2) 0.1630(3) 0.0809(15) Uani 1 1 d . . .
H18A H 0.5339 0.3902 0.1040 0.121 Uiso 1 1 calc R . .
H18B H 0.6587 0.3737 0.1819 0.121 Uiso 1 1 calc R . .
H18C H 0.5565 0.4292 0.1842 0.121 Uiso 1 1 calc R . .
C19 C 0.1164(5) 0.2601(2) 0.1019(2) 0.0671(13) Uani 1 1 d . . .
H19A H 0.0280 0.2791 0.1073 0.101 Uiso 1 1 calc R . .
H19B H 0.1101 0.2173 0.1095 0.101 Uiso 1 1 calc R . .
H19C H 0.1297 0.2681 0.0482 0.101 Uiso 1 1 calc R . .
C21 C 0.0822(4) 0.26502(14) 0.3665(2) 0.0407(8) Uani 1 1 d . . .
C22 C 0.0954(4) 0.24425(16) 0.4462(2) 0.0453(9) Uani 1 1 d . . .
C23 C 0.0208(4) 0.27316(18) 0.4957(3) 0.0530(10) Uani 1 1 d . . .
H23 H 0.0282 0.2577 0.5481 0.064 Uiso 1 1 calc R . .
C24 C -0.0637(4) 0.32335(18) 0.4717(3) 0.0545(10) Uani 1 1 d . . .
C25 C -0.0720(4) 0.34501(17) 0.3948(3) 0.0525(10) Uani 1 1 d . . .
H25 H -0.1259 0.3799 0.3776 0.063 Uiso 1 1 calc R . .
C26 C -0.0037(4) 0.31717(15) 0.3417(2) 0.0465(9) Uani 1 1 d . . .
C27 C 0.1901(5) 0.19224(18) 0.4849(2) 0.0596(11) Uani 1 1 d . . .
H27A H 0.2087 0.1949 0.5436 0.089 Uiso 1 1 calc R . .
H27B H 0.2810 0.1938 0.4694 0.089 Uiso 1 1 calc R . .
H27C H 0.1412 0.1548 0.4664 0.089 Uiso 1 1 calc R . .
C28 C -0.1424(5) 0.3538(2) 0.5280(3) 0.0733(13) Uani 1 1 d . . .
H28A H -0.1089 0.3948 0.5376 0.110 Uiso 1 1 calc R . .
H28B H -0.1230 0.3324 0.5793 0.110 Uiso 1 1 calc R . .
H28C H -0.2456 0.3536 0.5030 0.110 Uiso 1 1 calc R . .
C29 C -0.0225(5) 0.34365(18) 0.2582(3) 0.0621(12) Uani 1 1 d . . .
H29A H -0.0920 0.3761 0.2506 0.093 Uiso 1 1 calc R . .
H29B H -0.0572 0.3130 0.2174 0.093 Uiso 1 1 calc R . .
H29C H 0.0697 0.3589 0.2527 0.093 Uiso 1 1 calc R . .
C31 C 0.2696(4) 0.01101(14) 0.1734(2) 0.0373(8) Uani 1 1 d . . .
C32 C 0.3500(4) -0.00441(15) 0.1195(2) 0.0444(9) Uani 1 1 d . . .
F32 F 0.4896(2) 0.01317(11) 0.13243(14) 0.0590(6) Uani 1 1 d . . .
C33 C 0.2972(5) -0.03814(17) 0.0500(2) 0.0518(10) Uani 1 1 d . . .
F33 F 0.3807(3) -0.04981(12) -0.00117(15) 0.0750(8) Uani 1 1 d . . .
C34 C 0.1587(5) -0.05908(16) 0.0328(2) 0.0550(11) Uani 1 1 d . . .
F34 F 0.1040(3) -0.09088(12) -0.03540(15) 0.0806(8) Uani 1 1 d . . .
C35 C 0.0741(5) -0.04617(16) 0.0844(3) 0.0521(10) Uani 1 1 d . . .
F35 F -0.0632(3) -0.06596(11) 0.06801(16) 0.0693(7) Uani 1 1 d . . .
C36 C 0.1305(4) -0.01245(15) 0.1531(2) 0.0430(8) Uani 1 1 d . . .
F36 F 0.0419(2) -0.00266(10) 0.20256(14) 0.0548(6) Uani 1 1 d . . .
C41 C 0.3410(4) 0.01323(14) 0.3353(2) 0.0384(8) Uani 1 1 d . . .
C42 C 0.4607(4) -0.02327(15) 0.3591(2) 0.0450(9) Uani 1 1 d . . .
F42 F 0.5638(2) -0.02240(10) 0.31689(15) 0.0595(6) Uani 1 1 d . . .
C43 C 0.4847(5) -0.06230(16) 0.4241(3) 0.0562(11) Uani 1 1 d . . .
F43 F 0.6055(3) -0.09591(11) 0.44305(18) 0.0826(9) Uani 1 1 d . . .
C44 C 0.3864(5) -0.06534(18) 0.4697(2) 0.0581(11) Uani 1 1 d . . .
F44 F 0.4090(3) -0.10305(12) 0.53384(16) 0.0876(9) Uani 1 1 d . . .
C45 C 0.2653(5) -0.02999(18) 0.4497(2) 0.0544(10) Uani 1 1 d . . .
F45 F 0.1687(3) -0.03265(13) 0.49489(16) 0.0821(8) Uani 1 1 d . . .
C46 C 0.2450(4) 0.00768(15) 0.3836(2) 0.0442(8) Uani 1 1 d . . .
F46 F 0.1207(2) 0.03948(10) 0.36747(15) 0.0587(6) Uani 1 1 d . . .

loop_
_atom_site_aniso_label
_atom_site_aniso_U_11
_atom_site_aniso_U_22
_atom_site_aniso_U_33
_atom_site_aniso_U_23
_atom_site_aniso_U_13
_atom_site_aniso_U_12
P1 0.0388(5) 0.0344(4) 0.0434(5) -0.0019(4) -0.0008(4) 0.0042(4)
B1 0.031(2) 0.0346(19) 0.042(2) 0.0004(16) 0.0065(17) -0.0002(15)
C1 0.044(2) 0.0352(18) 0.049(2) -0.0012(15) 0.0044(17) 0.0058(15)
C2 0.038(2) 0.0348(17) 0.044(2) 0.0011(14) 0.0080(16) 0.0018(14)
N1 0.0338(16) 0.0401(15) 0.0460(18) 0.0002(13) 0.0086(13) -0.0016(13)
C3 0.036(2) 0.0448(19) 0.049(2) 0.0033(16) 0.0079(16) 0.0017(16)
C4 0.029(2) 0.054(2) 0.065(3) 0.0042(19) 0.0027(17) -0.0062(16)
C5A 0.061(9) 0.100(11) 0.123(12) 0.021(10) 0.028(9) -0.024(9)
C6A 0.055(10) 0.112(15) 0.149(18) 0.033(14) 0.020(13) 0.000(10)
C7A 0.046(9) 0.088(12) 0.158(16) 0.001(11) 0.029(11) -0.035(9)
C5B 0.059(5) 0.125(7) 0.070(5) -0.011(5) 0.025(4) -0.022(5)
C6B 0.037(4) 0.117(7) 0.084(6) 0.039(5) -0.002(4) -0.011(4)
C7B 0.059(5) 0.050(4) 0.191(11) 0.003(5) 0.034(6) -0.013(3)
C11 0.048(2) 0.0356(17) 0.0407(19) 0.0017(14) 0.0054(16) 0.0063(15)
C12 0.043(2) 0.0407(18) 0.045(2) -0.0008(16) 0.0040(17) 0.0047(16)
C13 0.046(2) 0.050(2) 0.058(3) -0.0002(18) 0.0110(19) 0.0031(17)
C14 0.058(3) 0.048(2) 0.067(3) 0.0087(19) 0.022(2) 0.0152(19)
C15 0.068(3) 0.059(2) 0.043(2) 0.0097(18) 0.016(2) 0.022(2)
C16 0.055(2) 0.049(2) 0.043(2) 0.0027(17) 0.0044(18) 0.0170(18)
C17 0.058(3) 0.055(2) 0.042(2) 0.0015(17) -0.0010(19) -0.0105(19)
C18 0.071(3) 0.089(3) 0.096(4) 0.020(3) 0.046(3) 0.007(3)
C19 0.079(3) 0.077(3) 0.034(2) -0.002(2) -0.008(2) 0.013(2)
C21 0.0375(19) 0.0348(17) 0.047(2) -0.0029(14) 0.0046(16) 0.0013(14)
C22 0.045(2) 0.0438(19) 0.045(2) -0.0021(16) 0.0070(17) 0.0019(16)
C23 0.053(2) 0.054(2) 0.051(2) -0.0029(18) 0.0103(19) -0.0028(19)
C24 0.045(2) 0.053(2) 0.065(3) -0.012(2) 0.013(2) -0.0018(18)
C25 0.042(2) 0.0400(19) 0.071(3) -0.0075(18) 0.007(2) 0.0084(16)
C26 0.040(2) 0.0363(18) 0.059(2) 0.0015(16) 0.0060(18) 0.0047(15)
C27 0.075(3) 0.055(2) 0.046(2) 0.0068(18) 0.009(2) 0.017(2)
C28 0.064(3) 0.078(3) 0.083(3) -0.016(3) 0.028(3) 0.009(2)
C29 0.063(3) 0.048(2) 0.074(3) 0.018(2) 0.015(2) 0.023(2)
C31 0.0379(19) 0.0325(16) 0.0407(19) 0.0009(14) 0.0083(15) 0.0028(14)
C32 0.049(2) 0.0380(18) 0.046(2) 0.0028(15) 0.0113(17) 0.0025(16)
F32 0.0519(14) 0.0712(15) 0.0597(15) -0.0073(12) 0.0251(12) -0.0034(11)
C33 0.071(3) 0.047(2) 0.042(2) 0.0015(17) 0.022(2) 0.006(2)
F33 0.097(2) 0.0805(17) 0.0546(15) -0.0094(13) 0.0334(15) 0.0041(15)
C34 0.080(3) 0.0390(19) 0.040(2) -0.0025(16) 0.005(2) -0.0020(19)
F34 0.112(2) 0.0714(16) 0.0491(15) -0.0170(12) 0.0030(15) -0.0106(15)
C35 0.053(2) 0.042(2) 0.054(2) 0.0018(17) 0.002(2) -0.0027(17)
F35 0.0572(16) 0.0648(15) 0.0748(17) -0.0048(13) -0.0035(13) -0.0177(12)
C36 0.047(2) 0.0371(18) 0.044(2) 0.0025(15) 0.0099(17) 0.0015(15)
F36 0.0428(13) 0.0571(13) 0.0676(15) -0.0099(11) 0.0199(11) -0.0112(10)
C41 0.0388(19) 0.0301(16) 0.042(2) -0.0030(14) 0.0032(15) -0.0004(14)
C42 0.051(2) 0.0353(18) 0.045(2) -0.0023(15) 0.0046(17) 0.0030(16)
F42 0.0498(14) 0.0508(13) 0.0781(17) 0.0008(11) 0.0167(12) 0.0153(10)
C43 0.064(3) 0.0377(19) 0.054(2) -0.0021(17) -0.010(2) 0.0045(18)
F43 0.083(2) 0.0582(15) 0.090(2) 0.0136(13) -0.0099(15) 0.0256(14)
C44 0.080(3) 0.047(2) 0.039(2) 0.0074(17) -0.001(2) -0.011(2)
F44 0.125(3) 0.0675(16) 0.0555(16) 0.0258(13) -0.0037(16) -0.0112(16)
C45 0.065(3) 0.054(2) 0.044(2) 0.0004(18) 0.013(2) -0.013(2)
F45 0.102(2) 0.0899(19) 0.0625(17) 0.0124(14) 0.0348(16) -0.0180(16)
C46 0.046(2) 0.0388(18) 0.046(2) -0.0006(15) 0.0080(17) -0.0020(16)
F46 0.0524(14) 0.0603(13) 0.0694(16) 0.0086(11) 0.0265(12) 0.0052(11)

loop_
_atom_type_symbol
_atom_type_description
_atom_type_scat_dispersion_real
_atom_type_scat_dispersion_imag
_atom_type_scat_source
C C 0.0033 0.0016 'International Tables Vol C Tables 4.2.6.8 and 6.1.1.4'
H H 0.0000 0.0000 'International Tables Vol C Tables 4.2.6.8 and 6.1.1.4'
B B 0.0013 0.0007 'International Tables Vol C Tables 4.2.6.8 and 6.1.1.4'
N N 0.0061 0.0033 'International Tables Vol C Tables 4.2.6.8 and 6.1.1.4'
F F 0.0171 0.0103 'International Tables Vol C Tables 4.2.6.8 and 6.1.1.4'
P P 0.1023 0.0942 'International Tables Vol C Tables 4.2.6.8 and 6.1.1.4'

loop_
_geom_angle_atom_site_label_1
_geom_angle_atom_site_label_2
_geom_angle_atom_site_label_3
_geom_angle
C21 P1 C11 106.15(16)
C21 P1 C1 112.74(16)
C11 P1 C1 101.37(17)
N1 B1 C2 102.3(3)
N1 B1 C41 105.6(3)
C2 B1 C41 120.0(3)
N1 B1 C31 109.4(3)
C2 B1 C31 110.7(3)
C41 B1 C31 108.3(3)
C2 C1 P1 108.7(2)
C2 C1 H1A 109.9
P1 C1 H1A 109.9
C2 C1 H1B 109.9
P1 C1 H1B 109.9
H1A C1 H1B 108.3
C1 C2 B1 116.8(3)
C1 C2 H2A 108.1
B1 C2 H2A 108.1
C1 C2 H2B 108.1
B1 C2 H2B 108.1
H2A C2 H2B 107.3
C3 N1 B1 173.7(3)
N1 C3 C4 178.7(4)
C3 C4 C6A 105.8(10)
C3 C4 C5A 109.3(7)
C6A C4 C5A 116.9(9)
C3 C4 C7B 108.8(4)
C6A C4 C7B 142.7(10)
C5A C4 C7B 63.4(8)
C3 C4 C6B 109.7(4)
C6A C4 C6B 38.2(8)
C5A C4 C6B 138.8(8)
C7B C4 C6B 114.3(5)
C3 C4 C7A 103.8(6)
C6A C4 C7A 110.8(8)
C5A C4 C7A 109.5(8)
C7B C4 C7A 47.3(7)
C6B C4 C7A 73.1(8)
C3 C4 C5B 107.1(4)
C6A C4 C5B 73.5(9)
C5A C4 C5B 46.9(8)
C7B C4 C5B 108.5(5)
C6B C4 C5B 108.2(5)
C7A C4 C5B 146.2(7)
C4 C5A H5AA 109.5
C4 C5A H5AB 109.5
C4 C5A H5AC 109.5
C4 C6A H6AA 109.5
C4 C6A H6AB 109.5
C4 C6A H6AC 109.5
C4 C7A H7AA 109.5
C4 C7A H7AB 109.5
C4 C7A H7AC 109.5
C4 C5B H5BA 109.5
C4 C5B H5BB 109.5
H5BA C5B H5BB 109.5
C4 C5B H5BC 109.5
H5BA C5B H5BC 109.5
H5BB C5B H5BC 109.5
C4 C6B H6BA 109.5
C4 C6B H6BB 109.5
H6BA C6B H6BB 109.5
C4 C6B H6BC 109.5
H6BA C6B H6BC 109.5
H6BB C6B H6BC 109.5
C4 C7B H7BA 109.5
C4 C7B H7BB 109.5
H7BA C7B H7BB 109.5
C4 C7B H7BC 109.5
H7BA C7B H7BC 109.5
H7BB C7B H7BC 109.5
C12 C11 C16 118.5(4)
C12 C11 P1 124.2(3)
C16 C11 P1 117.3(3)
C13 C12 C11 119.7(4)
C13 C12 C17 117.3(3)
C11 C12 C17 122.9(3)
C14 C13 C12 122.5(4)
C14 C13 H13 118.8
C12 C13 H13 118.8
C13 C14 C15 117.8(4)
C13 C14 C18 120.7(4)
C15 C14 C18 121.5(4)
C14 C15 C16 122.2(4)
C14 C15 H15 118.9
C16 C15 H15 118.9
C15 C16 C11 119.3(4)
C15 C16 C19 117.7(4)
C11 C16 C19 122.9(4)
C12 C17 H17A 109.5
C12 C17 H17B 109.5
H17A C17 H17B 109.5
C12 C17 H17C 109.5
H17A C17 H17C 109.5
H17B C17 H17C 109.5
C14 C18 H18A 109.5
C14 C18 H18B 109.5
H18A C18 H18B 109.5
C14 C18 H18C 109.5
H18A C18 H18C 109.5
H18B C18 H18C 109.5
C16 C19 H19A 109.5
C16 C19 H19B 109.5
H19A C19 H19B 109.5
C16 C19 H19C 109.5
H19A C19 H19C 109.5
H19B C19 H19C 109.5
C22 C21 C26 117.3(3)
C22 C21 P1 128.1(3)
C26 C21 P1 113.3(3)
C23 C22 C21 119.6(3)
C23 C22 C27 115.7(3)
C21 C22 C27 124.6(3)
C24 C23 C22 123.3(4)
C24 C23 H23 118.4
C22 C23 H23 118.4
C25 C24 C23 117.0(4)
C25 C24 C28 121.4(4)
C23 C24 C28 121.6(4)
C24 C25 C26 122.5(4)
C24 C25 H25 118.8
C26 C25 H25 118.8
C25 C26 C21 120.2(4)
C25 C26 C29 118.3(3)
C21 C26 C29 121.5(3)
C22 C27 H27A 109.5
C22 C27 H27B 109.5
H27A C27 H27B 109.5
C22 C27 H27C 109.5
H27A C27 H27C 109.5
H27B C27 H27C 109.5
C24 C28 H28A 109.5
C24 C28 H28B 109.5
H28A C28 H28B 109.5
C24 C28 H28C 109.5
H28A C28 H28C 109.5
H28B C28 H28C 109.5
C26 C29 H29A 109.5
C26 C29 H29B 109.5
H29A C29 H29B 109.5
C26 C29 H29C 109.5
H29A C29 H29C 109.5
H29B C29 H29C 109.5
C32 C31 C36 113.6(3)
C32 C31 B1 127.9(3)
C36 C31 B1 118.4(3)
F32 C32 C31 120.8(3)
F32 C32 C33 115.3(3)
C31 C32 C33 123.9(4)
F33 C33 C34 119.8(4)
F33 C33 C32 120.6(4)
C34 C33 C32 119.6(4)
F34 C34 C33 120.7(4)
F34 C34 C35 120.0(4)
C33 C34 C35 119.3(4)
F35 C35 C34 120.2(4)
F35 C35 C36 120.4(4)
C34 C35 C36 119.4(4)
F36 C36 C35 116.2(3)
F36 C36 C31 119.7(3)
C35 C36 C31 124.1(4)
C42 C41 C46 113.5(3)
C42 C41 B1 120.7(3)
C46 C41 B1 125.6(3)
F42 C42 C43 115.9(3)
F42 C42 C41 119.7(3)
C43 C42 C41 124.4(4)
F43 C43 C44 120.6(4)
F43 C43 C42 120.2(4)
C44 C43 C42 119.2(4)
F44 C44 C43 119.9(4)
F44 C44 C45 120.8(4)
C43 C44 C45 119.4(4)
F45 C45 C44 119.5(4)
F45 C45 C46 121.2(4)
C44 C45 C46 119.3(4)
F46 C46 C45 114.9(4)
F46 C46 C41 120.9(3)
C45 C46 C41 124.2(4)

loop_
_geom_bond_atom_site_label_1
_geom_bond_atom_site_label_2
_geom_bond_distance
P1 C21 1.852(4)
P1 C11 1.858(4)
P1 C1 1.861(3)
B1 N1 1.588(5)
B1 C2 1.619(5)
B1 C41 1.642(5)
B1 C31 1.645(5)
C1 C2 1.526(5)
C1 H1A 0.9800
C1 H1B 0.9800
C2 H2A 0.9800
C2 H2B 0.9800
N1 C3 1.136(4)
C3 C4 1.471(5)
C4 C6A 1.500(8)
C4 C5A 1.503(8)
C4 C7B 1.509(6)
C4 C6B 1.510(6)
C4 C7A 1.542(8)
C4 C5B 1.557(6)
C5A H5AA 0.9700
C5A H5AB 0.9700
C5A H5AC 0.9700
C6A H6AA 0.9700
C6A H6AB 0.9700
C6A H6AC 0.9700
C7A H7AA 0.9700
C7A H7AB 0.9700
C7A H7AC 0.9700
C5B H5BA 0.9700
C5B H5BB 0.9700
C5B H5BC 0.9700
C6B H6BA 0.9700
C6B H6BB 0.9700
C6B H6BC 0.9700
C7B H7BA 0.9700
C7B H7BB 0.9700
C7B H7BC 0.9700
C11 C12 1.408(5)
C11 C16 1.413(5)
C12 C13 1.385(5)
C12 C17 1.502(5)
C13 C14 1.380(6)
C13 H13 0.9400
C14 C15 1.384(6)
C14 C18 1.519(6)
C15 C16 1.396(6)
C15 H15 0.9400
C16 C19 1.514(6)
C17 H17A 0.9700
C17 H17B 0.9700
C17 H17C 0.9700
C18 H18A 0.9700
C18 H18B 0.9700
C18 H18C 0.9700
C19 H19A 0.9700
C19 H19B 0.9700
C19 H19C 0.9700
C21 C22 1.407(5)
C21 C26 1.425(5)
C22 C23 1.392(5)
C22 C27 1.516(5)
C23 C24 1.381(6)
C23 H23 0.9400
C24 C25 1.378(6)
C24 C28 1.518(6)
C25 C26 1.388(5)
C25 H25 0.9400
C26 C29 1.506(6)
C27 H27A 0.9700
C27 H27B 0.9700
C27 H27C 0.9700
C28 H28A 0.9700
C28 H28B 0.9700
C28 H28C 0.9700
C29 H29A 0.9700
C29 H29B 0.9700
C29 H29C 0.9700
C31 C32 1.379(5)
C31 C36 1.389(5)
C32 F32 1.355(4)
C32 C33 1.385(5)
C33 F33 1.346(4)
C33 C34 1.364(6)
C34 F34 1.347(4)
C34 C35 1.366(6)
C35 F35 1.345(4)
C35 C36 1.380(5)
C36 F36 1.353(4)
C41 C42 1.380(5)
C41 C46 1.382(5)
C42 F42 1.358(4)
C42 C43 1.380(5)
C43 F43 1.346(5)
C43 C44 1.363(6)
C44 F44 1.350(4)
C44 C45 1.371(6)
C45 F45 1.343(5)
C45 C46 1.378(5)
C46 F46 1.351(4)

loop_
_geom_torsion_atom_site_label_1
_geom_torsion_atom_site_label_2
_geom_torsion_atom_site_label_3
_geom_torsion_atom_site_label_4
_geom_torsion
C21 P1 C1 C2 153.1(2)
C11 P1 C1 C2 -93.9(3)
P1 C1 C2 B1 169.8(2)
N1 B1 C2 C1 -66.5(4)
C41 B1 C2 C1 49.9(4)
C31 B1 C2 C1 177.1(3)
C2 B1 N1 C3 17(3)
C41 B1 N1 C3 -110(3)
C31 B1 N1 C3 134(3)
B1 N1 C3 C4 -165(18)
N1 C3 C4 C6A -38(20)
N1 C3 C4 C5A 89(20)
N1 C3 C4 C7B 156(20)
N1 C3 C4 C6B -78(20)
N1 C3 C4 C7A -154(20)
N1 C3 C4 C5B 39(20)
C21 P1 C11 C12 46.9(3)
C1 P1 C11 C12 -71.0(3)
C21 P1 C11 C16 -132.8(3)
C1 P1 C11 C16 109.2(3)
C16 C11 C12 C13 1.4(5)
P1 C11 C12 C13 -178.3(3)
C16 C11 C12 C17 -178.4(3)
P1 C11 C12 C17 1.9(5)
C11 C12 C13 C14 -1.0(6)
C17 C12 C13 C14 178.8(4)
C12 C13 C14 C15 -0.5(6)
C12 C13 C14 C18 -180.0(4)
C13 C14 C15 C16 1.6(6)
C18 C14 C15 C16 -178.9(4)
C14 C15 C16 C11 -1.1(6)
C14 C15 C16 C19 177.3(4)
C12 C11 C16 C15 -0.4(5)
P1 C11 C16 C15 179.4(3)
C12 C11 C16 C19 -178.8(4)
P1 C11 C16 C19 1.0(5)
C11 P1 C21 C22 -121.8(3)
C1 P1 C21 C22 -11.6(4)
C11 P1 C21 C26 71.3(3)
C1 P1 C21 C26 -178.6(3)
C26 C21 C22 C23 2.7(5)
P1 C21 C22 C23 -163.7(3)
C26 C21 C22 C27 -175.6(4)
P1 C21 C22 C27 17.9(6)
C21 C22 C23 C24 -2.2(6)
C27 C22 C23 C24 176.2(4)
C22 C23 C24 C25 -0.3(6)
C22 C23 C24 C28 -179.5(4)
C23 C24 C25 C26 2.2(6)
C28 C24 C25 C26 -178.5(4)
C24 C25 C26 C21 -1.7(6)
C24 C25 C26 C29 178.6(4)
C22 C21 C26 C25 -0.9(5)
P1 C21 C26 C25 167.6(3)
C22 C21 C26 C29 178.9(4)
P1 C21 C26 C29 -12.7(5)
N1 B1 C31 C32 5.4(5)
C2 B1 C31 C32 117.4(4)
C41 B1 C31 C32 -109.2(4)
N1 B1 C31 C36 -171.6(3)
C2 B1 C31 C36 -59.6(4)
C41 B1 C31 C36 73.8(4)
C36 C31 C32 F32 -177.6(3)
B1 C31 C32 F32 5.3(5)
C36 C31 C32 C33 2.3(5)
B1 C31 C32 C33 -174.8(3)
F32 C32 C33 F33 -2.3(5)
C31 C32 C33 F33 177.8(3)
F32 C32 C33 C34 178.5(3)
C31 C32 C33 C34 -1.4(6)
F33 C33 C34 F34 -0.6(6)
C32 C33 C34 F34 178.6(3)
F33 C33 C34 C35 -178.9(3)
C32 C33 C34 C35 0.3(6)
F34 C34 C35 F35 1.1(6)
C33 C34 C35 F35 179.4(3)
F34 C34 C35 C36 -178.6(3)
C33 C34 C35 C36 -0.3(6)
F35 C35 C36 F36 1.9(5)
C34 C35 C36 F36 -178.4(3)
F35 C35 C36 C31 -178.2(3)
C34 C35 C36 C31 1.4(6)
C32 C31 C36 F36 177.5(3)
B1 C31 C36 F36 -5.1(5)
C32 C31 C36 C35 -2.3(5)
B1 C31 C36 C35 175.1(3)
N1 B1 C41 C42 -43.8(4)
C2 B1 C41 C42 -158.5(3)
C31 B1 C41 C42 73.2(4)
N1 B1 C41 C46 140.2(3)
C2 B1 C41 C46 25.6(5)
C31 B1 C41 C46 -102.7(4)
C46 C41 C42 F42 179.9(3)
B1 C41 C42 F42 3.5(5)
C46 C41 C42 C43 0.5(5)
B1 C41 C42 C43 -175.9(3)
F42 C42 C43 F43 1.0(5)
C41 C42 C43 F43 -179.6(3)
F42 C42 C43 C44 179.5(3)
C41 C42 C43 C44 -1.0(6)
F43 C43 C44 F44 -1.0(6)
C42 C43 C44 F44 -179.6(3)
F43 C43 C44 C45 179.1(4)
C42 C43 C44 C45 0.6(6)
F44 C44 C45 F45 0.5(6)
C43 C44 C45 F45 -179.6(4)
F44 C44 C45 C46 -179.5(3)
C43 C44 C45 C46 0.3(6)
F45 C45 C46 F46 -1.7(5)
C44 C45 C46 F46 178.3(3)
F45 C45 C46 C41 179.0(3)
C44 C45 C46 C41 -0.9(6)
C42 C41 C46 F46 -178.7(3)
B1 C41 C46 F46 -2.5(5)
C42 C41 C46 C45 0.5(5)
B1 C41 C46 C45 176.7(3)
